data_7129232
loop_
_publ_author_name
'Jambor, Roman'
'Aman, Michal'
'Dost\'al, Libor'
'R\%u\<zi\<cka, Ale\<s'
'Tydlitat, Jiri'
'Beckmann, Jens'
'Turek, Jan'

_publ_section_title
;
 Sn,P-coordinated Ru cation: A robust catalyst for aerobic oxidations of
 benzylamine and benzyl alcohol
;
_journal_name_full 'Chemical Communications'
_journal_paper_doi 10.1039/D1CC06173A
_journal_year 2021
_chemical_formula_moiety 'C44 H49 I2 N2 P Ru Sn, 2(C6 H6)'
_chemical_formula_sum 'C56 H61 I2 N2 P Ru Sn'
_chemical_formula_weight 1266.59
_space_group_crystal_system triclinic
_space_group_IT_number 2
_space_group_name_Hall '-P 1'
_space_group_name_H-M_alt 'P -1'
_atom_sites_solution_hydrogens geom
_audit_creation_method SHELXL-2017/1
_audit_update_record
;
2020-10-30 deposited with the CCDC.	2021-11-15 downloaded from the CCDC.
;
_cell_angle_alpha 85.037(3)
_cell_angle_beta 79.518(3)
_cell_angle_gamma 85.220(3)
_cell_formula_units_Z 4
_cell_length_a 13.6053(8)
_cell_length_b 18.8739(10)
_cell_length_c 20.0434(12)
_cell_measurement_reflns_used 865
_cell_measurement_temperature 150(2)
_cell_measurement_theta_max 27
_cell_measurement_theta_min 1
_cell_volume 5030.0(5)
_computing_cell_refinement 'APEX3 v2016.5-0 (Bruker AXS)'
_computing_data_collection 'Bruker Instrument Service vV6.2.3'
_computing_data_reduction 'SAINT V8.37A (Bruker AXS Inc., 2015)'
_computing_molecular_graphics 'Platon (Spek, 2009)'
_computing_publication_material 'Platon (Spek, 2009)'
_computing_structure_refinement 'SHELXL-2017/1 (Sheldrick, 2017)'
_computing_structure_solution 'XT, VERSION 2014/5'
_diffrn_ambient_temperature 150(2)
_diffrn_detector_area_resol_mean 10.4167
_diffrn_measured_fraction_theta_full 0.999
_diffrn_measured_fraction_theta_max 0.897
_diffrn_measurement_device_type 'Bruker D8 - Venture'
_diffrn_measurement_method '\f and \w scans to fill the Ewald sphere'
_diffrn_radiation_type MoK\a
_diffrn_radiation_wavelength 0.71073
_diffrn_reflns_av_R_equivalents 0.1073
_diffrn_reflns_av_unetI/netI 0.1298
_diffrn_reflns_Laue_measured_fraction_full 0.999
_diffrn_reflns_Laue_measured_fraction_max 0.897
_diffrn_reflns_limit_h_max 18
_diffrn_reflns_limit_h_min -20
_diffrn_reflns_limit_k_max 27
_diffrn_reflns_limit_k_min -29
_diffrn_reflns_limit_l_max 28
_diffrn_reflns_limit_l_min -29
_diffrn_reflns_number 199430
_diffrn_reflns_point_group_measured_fraction_full 0.999
_diffrn_reflns_point_group_measured_fraction_max 0.897
_diffrn_reflns_theta_full 25.242
_diffrn_reflns_theta_max 33.697
_diffrn_reflns_theta_min 2.268
_diffrn_source 'sealed X-ray tube'
_exptl_absorpt_coefficient_mu 2.095
_exptl_absorpt_correction_T_max 0.7466
_exptl_absorpt_correction_T_min 0.4623
_exptl_absorpt_correction_type multi-scan
_exptl_absorpt_process_details
;
SADABS-2016/2 - Bruker AXS area detector
scaling and absorption correction
;
_exptl_crystal_colour red
_exptl_crystal_density_diffrn 1.673
_exptl_crystal_description plate
_exptl_crystal_F_000 2504
_exptl_crystal_size_max 0.594
_exptl_crystal_size_mid 0.420
_exptl_crystal_size_min 0.129
_refine_diff_density_max 4.061
_refine_diff_density_min -7.202
_refine_diff_density_rms 0.255
_refine_ls_extinction_coef 0.00093(5)
_refine_ls_extinction_expression Fc^*^=kFc[1+0.001xFc^2^\l^3^/sin(2\q)]^-1/4^
_refine_ls_extinction_method 'SHELXL-2017/1 (Sheldrick 2017)'
_refine_ls_goodness_of_fit_ref 1.054
_refine_ls_hydrogen_treatment constr
_refine_ls_matrix_type full
_refine_ls_number_parameters 1038
_refine_ls_number_reflns 35932
_refine_ls_number_restraints 1127
_refine_ls_restrained_S_all 1.044
_refine_ls_R_factor_all 0.1991
_refine_ls_R_factor_gt 0.1065
_refine_ls_shift/su_max 0.001
_refine_ls_shift/su_mean 0.000
_refine_ls_structure_factor_coef Fsqd
_refine_ls_weighting_details 'w=1/[\s^2^(Fo^2^)+(0.0142P)^2^+159.3859P] where P=(Fo^2^+2Fc^2^)/3'
_refine_ls_weighting_scheme calc
_refine_ls_wR_factor_gt 0.1908
_refine_ls_wR_factor_ref 0.2249
_reflns_Friedel_coverage 0.000
_reflns_number_gt 19899
_reflns_number_total 35932
_reflns_threshold_expression 'I > 2\s(I)'
_cod_data_source_file d1cc06173a2.cif
_cod_data_source_block rj190125Ru1
_cod_database_code 7129232
_shelx_shelxl_version_number 2017/1
_shelx_space_group_comment
;
The symmetry employed for this shelxl refinement is uniquely defined
by the following loop, which should always be used as a source of
symmetry information in preference to the above space-group names.
They are only intended as comments.
;
_exptl_absorpt_special_details
;
The ratio of minimum to maximum
apparent transmission was 0.619
;

loop_
_space_group_symop_operation_xyz
'x, y, z'
'-x, -y, -z'

loop_
_atom_site_label
_atom_site_type_symbol
_atom_site_fract_x
_atom_site_fract_y
_atom_site_fract_z
_atom_site_U_iso_or_equiv
_atom_site_adp_type
_atom_site_occupancy
_atom_site_site_symmetry_order
_atom_site_calc_flag
_atom_site_refinement_flags_posn
_atom_site_refinement_flags_adp
_atom_site_refinement_flags_occupancy
_atom_site_disorder_assembly
_atom_site_disorder_group
Sn1 Sn 0.59960(5) 0.47417(3) 0.74389(3) 0.01967(13) Uani 1 1 d . . . . .
I1 I 0.50461(6) 0.62726(4) 0.64302(4) 0.03661(18) Uani 1 1 d . . . . .
Ru1 Ru 0.61709(6) 0.61098(4) 0.74356(4) 0.02186(16) Uani 1 1 d . . . . .
P1 P 0.80370(18) 0.37689(13) 0.71358(13) 0.0241(5) Uani 1 1 d . . . . .
N1 N 0.4334(6) 0.4269(5) 0.7745(4) 0.0295(17) Uani 1 1 d . . . . .
C1' C 0.4059(7) 0.0995(5) 0.8469(5) 0.0204(16) Uani 1 1 d . . . . .
C1 C 0.5879(7) 0.4121(5) 0.6597(5) 0.0212(16) Uani 1 1 d . . . . .
Ru2 Ru 0.38980(6) -0.09734(4) 0.75071(4) 0.02183(16) Uani 1 1 d . . . . .
Sn2 Sn 0.39617(5) 0.03933(3) 0.76046(3) 0.01828(13) Uani 1 1 d . . . . .
I2 I 0.44281(5) 0.61468(4) 0.83647(4) 0.03652(18) Uani 1 1 d . . . . .
P2 P 0.18497(18) 0.13289(12) 0.79901(12) 0.0194(4) Uani 1 1 d . . . . .
N2 N 0.7432(8) 0.4906(5) 0.4990(5) 0.036(2) Uani 1 1 d . . . . .
C2' C 0.4713(7) 0.1529(5) 0.8308(5) 0.0253(18) Uani 1 1 d . . . . .
C2 C 0.5165(7) 0.3610(5) 0.6764(5) 0.0265(18) Uani 1 1 d . . . . .
I3 I 0.56505(6) -0.09438(5) 0.65981(4) 0.0450(2) Uani 1 1 d . . . . .
N3 N 0.5555(7) 0.0923(5) 0.7298(5) 0.0322(18) Uani 1 1 d . . . . .
C3' C 0.4873(9) 0.1951(6) 0.8802(5) 0.032(2) Uani 1 1 d . . . . .
H3' H 0.529511 0.233528 0.867893 0.039 Uiso 1 1 calc R U . . .
C3 C 0.4957(9) 0.3195(6) 0.6287(6) 0.034(2) Uani 1 1 d . . . . .
H3 H 0.446302 0.285816 0.641208 0.041 Uiso 1 1 calc R U . . .
N4 N 0.2555(8) 0.0141(6) 1.0071(5) 0.044(2) Uani 1 1 d . . . . .
I4 I 0.49813(5) -0.11792(4) 0.85311(4) 0.02997(16) Uani 1 1 d . . . . .
C4' C 0.4430(9) 0.1823(6) 0.9468(6) 0.035(2) Uani 1 1 d . . . . .
H4' H 0.457649 0.209797 0.980877 0.043 Uiso 1 1 calc R U . . .
C4 C 0.5463(8) 0.3264(5) 0.5624(5) 0.0283(19) Uani 1 1 d . . . . .
H4 H 0.534075 0.296577 0.529368 0.034 Uiso 1 1 calc R U . . .
C5' C 0.3767(9) 0.1289(6) 0.9643(6) 0.035(2) Uani 1 1 d . . . . .
H5' H 0.344085 0.121059 1.010209 0.042 Uiso 1 1 calc R U . . .
C5 C 0.6157(8) 0.3783(5) 0.5453(5) 0.030(2) Uani 1 1 d . . . . .
H5 H 0.649520 0.384125 0.499506 0.036 Uiso 1 1 calc R U . . .
C6' C 0.3575(7) 0.0865(5) 0.9147(5) 0.0239(17) Uani 1 1 d . . . . .
C6 C 0.6374(7) 0.4217(5) 0.5923(5) 0.0216(16) Uani 1 1 d . . . . .
C7' C 0.5264(8) 0.1637(6) 0.7583(5) 0.031(2) Uani 1 1 d . . . . .
H7'A H 0.482866 0.192688 0.730289 0.037 Uiso 1 1 calc R U . . .
H7'B H 0.587178 0.189520 0.757421 0.037 Uiso 1 1 calc R U . . .
C7 C 0.4596(7) 0.3536(6) 0.7478(5) 0.0299(19) Uani 1 1 d . . . . .
H7A H 0.500872 0.324340 0.777218 0.036 Uiso 1 1 calc R U . . .
H7B H 0.397512 0.329406 0.748723 0.036 Uiso 1 1 calc R U . . .
C8' C 0.6022(10) 0.1047(7) 0.6579(6) 0.048(3) Uani 1 1 d . . . . .
H8'A H 0.552262 0.127812 0.632016 0.073 Uiso 1 1 calc R U . . .
H8'B H 0.627690 0.059014 0.639402 0.073 Uiso 1 1 calc R U . . .
H8'C H 0.657680 0.135527 0.654445 0.073 Uiso 1 1 calc R U . . .
C8 C 0.3631(8) 0.4684(6) 0.7335(6) 0.038(2) Uani 1 1 d . . . . .
H8A H 0.396603 0.475251 0.686045 0.057 Uiso 1 1 calc R U . . .
H8B H 0.343664 0.515015 0.751927 0.057 Uiso 1 1 calc R U . . .
H8C H 0.303253 0.442217 0.735843 0.057 Uiso 1 1 calc R U . . .
C9' C 0.6292(8) 0.0517(6) 0.7678(7) 0.042(3) Uani 1 1 d . . . . .
H9'A H 0.654830 0.008135 0.745197 0.062 Uiso 1 1 calc R U . . .
H9'B H 0.596370 0.039005 0.814475 0.062 Uiso 1 1 calc R U . . .
H9'C H 0.684936 0.081142 0.768554 0.062 Uiso 1 1 calc R U . . .
C9 C 0.3844(9) 0.4181(7) 0.8461(6) 0.043(3) Uani 1 1 d . . . . .
H9A H 0.369872 0.464961 0.864627 0.065 Uiso 1 1 calc R U . . .
H9B H 0.428830 0.388526 0.872180 0.065 Uiso 1 1 calc R U . . .
H9C H 0.321649 0.394988 0.849110 0.065 Uiso 1 1 calc R U . . .
C10 C 0.7157(7) 0.4748(5) 0.5720(5) 0.0257(18) Uani 1 1 d . . . . .
H10A H 0.690704 0.519734 0.593443 0.031 Uiso 1 1 calc R U . . .
H10B H 0.776561 0.456349 0.590259 0.031 Uiso 1 1 calc R U . . .
C10' C 0.2844(8) 0.0301(6) 0.9344(5) 0.029(2) Uani 1 1 d . . . . .
H10C H 0.223325 0.045489 0.915115 0.034 Uiso 1 1 calc R U . . .
H10D H 0.314037 -0.014151 0.913421 0.034 Uiso 1 1 calc R U . . .
C11 C 0.6627(11) 0.5353(7) 0.4720(6) 0.049(3) Uani 1 1 d . . . . .
H11A H 0.681085 0.542920 0.422464 0.073 Uiso 1 1 calc R U . . .
H11B H 0.653542 0.581358 0.492219 0.073 Uiso 1 1 calc R U . . .
H11C H 0.600117 0.511168 0.483474 0.073 Uiso 1 1 calc R U . . .
C11' C 0.1612(12) -0.0195(9) 1.0248(7) 0.067(4) Uani 1 1 d . . . . .
H11D H 0.106601 0.014467 1.014389 0.100 Uiso 1 1 calc R U . . .
H11E H 0.149097 -0.034430 1.073505 0.100 Uiso 1 1 calc R U . . .
H11F H 0.164147 -0.061308 0.998515 0.100 Uiso 1 1 calc R U . . .
C13 C 0.6379(8) 0.4110(5) 0.8348(5) 0.0281(19) Uani 1 1 d . . . . .
C13' C 0.3489(8) 0.1042(5) 0.6736(5) 0.0270(18) Uani 1 1 d . . . . .
C12 C 0.8370(11) 0.5252(8) 0.4828(7) 0.055(4) Uani 1 1 d . . . . .
H12A H 0.855480 0.533854 0.433340 0.082 Uiso 1 1 calc R U . . .
H12B H 0.889728 0.494433 0.500156 0.082 Uiso 1 1 calc R U . . .
H12C H 0.828970 0.570742 0.503956 0.082 Uiso 1 1 calc R U . . .
C12' C 0.3344(15) -0.0314(9) 1.0334(8) 0.076(5) Uani 1 1 d . . . . .
H12D H 0.344363 -0.076442 1.011405 0.114 Uiso 1 1 calc R U . . .
H12E H 0.314696 -0.041029 1.082682 0.114 Uiso 1 1 calc R U . . .
H12F H 0.396909 -0.007131 1.023814 0.114 Uiso 1 1 calc R U . . .
C15 C 0.7559(7) 0.3133(5) 0.7836(5) 0.0229(16) Uani 1 1 d . . . . .
C15' C 0.2295(7) 0.1989(5) 0.7303(5) 0.0225(16) Uani 1 1 d . . . . .
C14 C 0.6897(7) 0.3410(5) 0.8403(5) 0.0214(11) Uani 1 1 d . . . . .
C14' C 0.2940(7) 0.1727(5) 0.6727(5) 0.0214(11) Uani 1 1 d . . . . .
C16 C 0.7960(8) 0.2441(5) 0.7890(6) 0.029(2) Uani 1 1 d . . . . .
H16 H 0.837849 0.224764 0.750628 0.035 Uiso 1 1 calc R U . . .
C16' C 0.1901(8) 0.2681(5) 0.7272(6) 0.031(2) Uani 1 1 d . . . . .
H16' H 0.151799 0.286760 0.767079 0.037 Uiso 1 1 calc R U . . .
C17 C 0.7759(9) 0.2012(6) 0.8506(6) 0.036(2) Uani 1 1 d . . . . .
H17 H 0.800135 0.152573 0.852987 0.043 Uiso 1 1 calc R U . . .
C17' C 0.2050(8) 0.3121(5) 0.6665(7) 0.038(2) Uani 1 1 d . . . . .
H17' H 0.180290 0.360648 0.665854 0.046 Uiso 1 1 calc R U . . .
C18 C 0.7215(10) 0.2305(6) 0.9063(6) 0.038(2) Uani 1 1 d . . . . .
H18 H 0.711151 0.202666 0.948451 0.046 Uiso 1 1 calc R U . . .
C18' C 0.2551(8) 0.2842(6) 0.6090(7) 0.041(2) Uani 1 1 d . . . . .
H18' H 0.259681 0.312731 0.567200 0.049 Uiso 1 1 calc R U . . .
C19 C 0.6803(9) 0.3009(5) 0.9028(5) 0.030(2) Uani 1 1 d . . . . .
C19' C 0.3009(8) 0.2142(6) 0.6088(5) 0.032(2) Uani 1 1 d . . . . .
C21 C 0.5873(11) 0.4018(6) 0.9579(6) 0.044(3) Uani 1 1 d . . . . .
H21 H 0.559897 0.424738 0.998237 0.053 Uiso 1 1 calc R U . . .
C21' C 0.3937(10) 0.1176(8) 0.5501(6) 0.051(3) Uani 1 1 d . . . . .
H21' H 0.423544 0.096684 0.509091 0.061 Uiso 1 1 calc R U . . .
C20 C 0.6243(11) 0.3315(7) 0.9620(6) 0.044(3) Uani 1 1 d . . . . .
H20 H 0.612473 0.303546 1.004039 0.052 Uiso 1 1 calc R U . . .
C20' C 0.3512(10) 0.1848(8) 0.5480(6) 0.052(3) Uani 1 1 d . . . . .
H20' H 0.354992 0.212378 0.505803 0.063 Uiso 1 1 calc R U . . .
C22 C 0.5903(8) 0.4390(6) 0.8947(5) 0.032(2) Uani 1 1 d . . . . .
H22 H 0.558131 0.485555 0.892554 0.038 Uiso 1 1 calc R U . . .
C22' C 0.3936(9) 0.0786(7) 0.6130(5) 0.040(3) Uani 1 1 d . . . . .
H22' H 0.426295 0.032151 0.613450 0.048 Uiso 1 1 calc R U . . .
C23 C 0.8568(7) 0.3196(6) 0.6453(5) 0.0275(18) Uani 1 1 d . . . . .
C23' C 0.0744(7) 0.1064(5) 0.7692(4) 0.0206(16) Uani 1 1 d . . . . .
C24 C 0.7920(9) 0.2806(6) 0.6196(6) 0.035(2) Uani 1 1 d . . . . .
H24 H 0.722881 0.282493 0.639290 0.042 Uiso 1 1 calc R U . . .
C24' C 0.0263(7) 0.0491(5) 0.8063(5) 0.0232(17) Uani 1 1 d . . . . .
H24' H 0.049336 0.027976 0.845902 0.028 Uiso 1 1 calc R U . . .
C25 C 0.8267(9) 0.2390(7) 0.5658(6) 0.040(2) Uani 1 1 d . . . . .
H25 H 0.780995 0.213709 0.547919 0.048 Uiso 1 1 calc R U . . .
C25' C -0.0549(8) 0.0226(6) 0.7857(6) 0.032(2) Uani 1 1 d . . . . .
H25' H -0.087049 -0.016686 0.810759 0.038 Uiso 1 1 calc R U . . .
C26 C 0.9278(11) 0.2336(8) 0.5374(6) 0.052(3) Uani 1 1 d . . . . .
H26 H 0.951773 0.205268 0.500104 0.062 Uiso 1 1 calc R U . . .
C26' C -0.0883(9) 0.0546(7) 0.7278(6) 0.043(3) Uani 1 1 d . . . . .
H26' H -0.144328 0.037454 0.713657 0.052 Uiso 1 1 calc R U . . .
C27 C 0.9928(10) 0.2706(9) 0.5647(6) 0.053(3) Uani 1 1 d . . . . .
H27 H 1.062552 0.265817 0.547227 0.064 Uiso 1 1 calc R U . . .
C27' C -0.0409(9) 0.1105(8) 0.6913(7) 0.049(3) Uani 1 1 d . . . . .
H27' H -0.063334 0.131092 0.651295 0.059 Uiso 1 1 calc R U . . .
C29 C 0.9136(7) 0.4037(5) 0.7423(5) 0.0236(17) Uani 1 1 d . . . . .
C29' C 0.1319(7) 0.1885(5) 0.8683(5) 0.0225(17) Uani 1 1 d . . . . .
C28 C 0.9584(8) 0.3140(7) 0.6166(6) 0.041(3) Uani 1 1 d . . . . .
H28 H 1.003998 0.340587 0.633133 0.050 Uiso 1 1 calc R U . . .
C28' C 0.0399(8) 0.1373(6) 0.7122(5) 0.034(2) Uani 1 1 d . . . . .
H28' H 0.071181 0.176974 0.687209 0.041 Uiso 1 1 calc R U . . .
C30 C 0.9441(8) 0.3771(5) 0.8031(6) 0.031(2) Uani 1 1 d . . . . .
H30 H 0.909216 0.340597 0.830881 0.037 Uiso 1 1 calc R U . . .
C30' C 0.1969(9) 0.2271(5) 0.8957(6) 0.032(2) Uani 1 1 d . . . . .
H30' H 0.266678 0.223841 0.877934 0.038 Uiso 1 1 calc R U . . .
C31 C 1.0266(9) 0.4046(6) 0.8229(7) 0.039(2) Uani 1 1 d . . . . .
H31 H 1.048110 0.386136 0.863927 0.047 Uiso 1 1 calc R U . . .
C31' C 0.1595(10) 0.2702(6) 0.9491(7) 0.045(3) Uani 1 1 d . . . . .
H31' H 0.203444 0.296849 0.967139 0.054 Uiso 1 1 calc R U . . .
C32 C 1.0759(8) 0.4577(6) 0.7832(7) 0.043(3) Uani 1 1 d . . . . .
H32 H 1.131739 0.475614 0.796983 0.052 Uiso 1 1 calc R U . . .
C32' C 0.0587(11) 0.2739(7) 0.9755(7) 0.049(3) Uani 1 1 d . . . . .
H32' H 0.033339 0.302680 1.012213 0.058 Uiso 1 1 calc R U . . .
C33 C 1.0463(9) 0.4861(6) 0.7234(8) 0.047(3) Uani 1 1 d . . . . .
H33 H 1.081033 0.523009 0.696093 0.056 Uiso 1 1 calc R U . . .
C33' C -0.0054(10) 0.2364(7) 0.9491(7) 0.050(3) Uani 1 1 d . . . . .
H33' H -0.075047 0.240130 0.967108 0.060 Uiso 1 1 calc R U . . .
C34 C 0.9645(8) 0.4592(5) 0.7044(7) 0.039(2) Uani 1 1 d . . . . .
H34 H 0.942410 0.479253 0.664119 0.047 Uiso 1 1 calc R U . . .
C34' C 0.0301(9) 0.1934(6) 0.8970(6) 0.036(2) Uani 1 1 d . . . . .
H34' H -0.015020 0.166614 0.880181 0.043 Uiso 1 1 calc R U . . .
C35 C 0.7181(8) 0.6288(6) 0.8167(5) 0.0297(19) Uani 1 1 d . . . . .
C35' C 0.3185(16) -0.1341(9) 0.6702(9) 0.072(3) Uani 1 1 d . . . . .
C36 C 0.7676(7) 0.5874(5) 0.7650(5) 0.0274(18) Uani 1 1 d . . . . .
H36 H 0.789031 0.536738 0.777387 0.033 Uiso 1 1 calc R U . . .
C36' C 0.2653(13) -0.0848(10) 0.6967(12) 0.080(4) Uani 1 1 d . . . . .
H36' H 0.248553 -0.044836 0.667725 0.096 Uiso 1 1 calc R U . . .
C37 C 0.7753(7) 0.6100(6) 0.6956(6) 0.0303(19) Uani 1 1 d . . . . .
H37 H 0.802940 0.576111 0.660015 0.036 Uiso 1 1 calc R U . . .
C37' C 0.2294(10) -0.0832(8) 0.7625(9) 0.075(4) Uani 1 1 d D . . . .
H37' H 0.194935 -0.037870 0.779969 0.090 Uiso 1 1 calc R U . . .
C38 C 0.7269(9) 0.6790(7) 0.6767(7) 0.040(2) Uani 1 1 d . . . . .
C38' C 0.2573(11) -0.1387(11) 0.8101(7) 0.076(3) Uani 1 1 d D . . . .
C39 C 0.6744(10) 0.7196(6) 0.7305(7) 0.043(2) Uani 1 1 d . . . . .
H39 H 0.628723 0.761510 0.719388 0.052 Uiso 1 1 calc R U . . .
C39' C 0.3226(9) -0.2006(7) 0.7785(7) 0.059(3) Uani 1 1 d D . . . .
H39' H 0.353417 -0.239592 0.806615 0.071 Uiso 1 1 calc R U . . .
C40 C 0.6707(8) 0.6947(6) 0.7972(7) 0.038(2) Uani 1 1 d . . . . .
H40 H 0.621296 0.719173 0.832578 0.046 Uiso 1 1 calc R U . . .
C40' C 0.3492(11) -0.1929(7) 0.7108(9) 0.057(3) Uani 1 1 d . . . . .
H40' H 0.405187 -0.225753 0.689284 0.068 Uiso 1 1 calc R U . . .
C41 C 0.7357(12) 0.7076(10) 0.6052(8) 0.068(5) Uani 1 1 d . . . . .
H41A H 0.743283 0.668042 0.575575 0.102 Uiso 1 1 calc R U . . .
H41B H 0.794406 0.735889 0.593055 0.102 Uiso 1 1 calc R U . . .
H41C H 0.675275 0.737794 0.599324 0.102 Uiso 1 1 calc R U . . .
C41' C 0.3744(18) -0.1500(10) 0.5895(11) 0.102(5) Uani 1 1 d D U . . .
H41' H 0.445931 -0.168477 0.586956 0.122 Uiso 1 1 calc R U . . .
C42 C 0.7280(13) 0.6036(9) 0.8893(6) 0.060(3) Uani 1 1 d . . . . .
H42 H 0.719747 0.551229 0.896482 0.072 Uiso 1 1 calc R U . . .
C42' C 0.3642(19) -0.0837(11) 0.5457(11) 0.112(6) Uani 1 1 d D U . . .
H42A H 0.370419 -0.095336 0.498379 0.168 Uiso 1 1 calc R U . . .
H42B H 0.416943 -0.052703 0.549492 0.168 Uiso 1 1 calc R U . . .
H42C H 0.298453 -0.059097 0.560325 0.168 Uiso 1 1 calc R U . . .
C43 C 0.8360(13) 0.6182(9) 0.8971(9) 0.070(4) Uani 1 1 d . . . . .
H43A H 0.884467 0.587341 0.868414 0.105 Uiso 1 1 calc R U . . .
H43B H 0.843627 0.608124 0.944738 0.105 Uiso 1 1 calc R U . . .
H43C H 0.847864 0.668208 0.883037 0.105 Uiso 1 1 calc R U . . .
C44A C 0.2226(18) -0.1428(12) 0.8844(7) 0.124(7) Uani 1 1 d D U . . .
H44A H 0.249585 -0.187623 0.904698 0.185 Uiso 1 1 calc R U . . .
H44B H 0.149246 -0.140776 0.894186 0.185 Uiso 1 1 calc R U . . .
H44C H 0.246009 -0.102570 0.903612 0.185 Uiso 1 1 calc R U . . .
C43' C 0.3130(19) -0.2019(13) 0.5673(13) 0.121(7) Uani 1 1 d D U . . .
H43D H 0.242606 -0.183631 0.574432 0.181 Uiso 1 1 calc R U . . .
H43E H 0.319569 -0.247528 0.593962 0.181 Uiso 1 1 calc R U . . .
H43F H 0.336330 -0.208719 0.518959 0.181 Uiso 1 1 calc R U . . .
C44 C 0.6585(14) 0.6406(12) 0.9428(9) 0.083(5) Uani 1 1 d . U . . .
H44D H 0.653039 0.691747 0.929547 0.124 Uiso 1 1 calc R U . . .
H44E H 0.684043 0.632836 0.985747 0.124 Uiso 1 1 calc R U . . .
H44F H 0.592334 0.621605 0.948713 0.124 Uiso 1 1 calc R U . . .
C45 C 0.7938(10) 0.3664(8) 0.3583(7) 0.050(3) Uani 1 1 d . . . . .
H45 H 0.727535 0.382794 0.377287 0.061 Uiso 1 1 calc R U . . .
C46 C 0.8660(11) 0.3594(9) 0.3987(8) 0.061(4) Uani 1 1 d . . . . .
H46 H 0.849671 0.369838 0.445122 0.073 Uiso 1 1 calc R U . . .
C47 C 0.9629(10) 0.3369(7) 0.3706(9) 0.057(3) Uani 1 1 d . . . . .
H47 H 1.013663 0.331590 0.397907 0.068 Uiso 1 1 calc R U . . .
C48 C 0.9863(11) 0.3220(7) 0.3027(10) 0.063(4) Uani 1 1 d . . . . .
H48 H 1.052656 0.305942 0.283505 0.076 Uiso 1 1 calc R U . . .
C49 C 0.9116(11) 0.3310(8) 0.2630(9) 0.067(4) Uani 1 1 d . . . . .
H49 H 0.928002 0.323468 0.215881 0.080 Uiso 1 1 calc R U . . .
C50 C 0.8140(10) 0.3505(6) 0.2912(7) 0.046(3) Uani 1 1 d . . . . .
H50 H 0.761986 0.352995 0.265058 0.055 Uiso 1 1 calc R U . . .
C51 C 1.0123(16) 0.1637(10) 0.2131(11) 0.080(4) Uani 1 1 d . U . . .
H51 H 0.943520 0.172913 0.231753 0.096 Uiso 1 1 calc R U . . .
C52 C 1.0369(16) 0.1643(11) 0.1503(11) 0.086(4) Uani 1 1 d . U . . .
H52 H 0.985514 0.173784 0.123742 0.104 Uiso 1 1 calc R U . . .
C53 C 1.1297(15) 0.1526(10) 0.1179(14) 0.096(5) Uani 1 1 d . . . . .
H53 H 1.145025 0.153722 0.069692 0.115 Uiso 1 1 calc R U . . .
C54 C 1.2038(14) 0.1385(9) 0.1574(13) 0.086(5) Uani 1 1 d . . . . .
H54 H 1.270409 0.128220 0.134705 0.103 Uiso 1 1 calc R U . . .
C55 C 1.1882(15) 0.1383(9) 0.2246(13) 0.091(5) Uani 1 1 d . . . . .
H55 H 1.242445 0.131102 0.248888 0.109 Uiso 1 1 calc R U . . .
C56 C 1.0844(18) 0.1495(12) 0.2604(12) 0.097(5) Uani 1 1 d . U . . .
H56 H 1.065855 0.147823 0.308517 0.116 Uiso 1 1 calc R U . . .

loop_
_atom_site_aniso_label
_atom_site_aniso_U_11
_atom_site_aniso_U_22
_atom_site_aniso_U_33
_atom_site_aniso_U_23
_atom_site_aniso_U_13
_atom_site_aniso_U_12
Sn1 0.0168(3) 0.0219(3) 0.0208(3) -0.0007(2) -0.0058(2) 0.0002(2)
I1 0.0368(4) 0.0333(4) 0.0450(4) -0.0072(3) -0.0247(3) 0.0095(3)
Ru1 0.0211(4) 0.0182(3) 0.0283(4) -0.0047(3) -0.0102(3) 0.0029(3)
P1 0.0150(11) 0.0267(12) 0.0291(13) 0.0067(9) -0.0040(9) -0.0007(9)
N1 0.018(4) 0.043(4) 0.026(4) 0.000(3) 0.001(3) -0.008(3)
C1' 0.019(4) 0.020(4) 0.023(4) 0.005(3) -0.011(3) -0.001(3)
C1 0.019(4) 0.020(4) 0.025(4) 0.001(3) -0.007(3) 0.002(3)
Ru2 0.0246(4) 0.0195(3) 0.0208(4) -0.0022(3) -0.0055(3) 0.0061(3)
Sn2 0.0181(3) 0.0160(3) 0.0189(3) 0.0046(2) -0.0013(2) -0.0005(2)
I2 0.0275(4) 0.0419(4) 0.0417(4) -0.0193(3) -0.0079(3) 0.0097(3)
P2 0.0207(11) 0.0159(10) 0.0229(11) -0.0006(8) -0.0082(9) -0.0009(8)
N2 0.044(5) 0.032(5) 0.031(4) 0.011(4) -0.008(4) -0.011(4)
C2' 0.025(5) 0.025(4) 0.029(4) 0.003(3) -0.013(3) -0.005(3)
C2 0.019(4) 0.027(4) 0.033(4) 0.002(3) -0.005(3) -0.003(3)
I3 0.0417(5) 0.0511(5) 0.0303(4) 0.0073(3) 0.0093(3) 0.0220(4)
N3 0.023(4) 0.038(4) 0.033(4) 0.010(3) -0.001(3) -0.007(3)
C3' 0.042(6) 0.029(5) 0.033(4) 0.002(4) -0.022(4) -0.009(4)
C3 0.032(6) 0.030(5) 0.042(5) 0.001(4) -0.009(4) -0.007(4)
N4 0.056(6) 0.051(6) 0.022(4) 0.008(4) 0.002(4) -0.024(5)
I4 0.0295(4) 0.0285(3) 0.0334(4) 0.0067(3) -0.0139(3) -0.0013(3)
C4' 0.054(7) 0.025(5) 0.033(4) 0.001(4) -0.023(4) -0.008(4)
C4 0.040(5) 0.019(4) 0.031(4) -0.009(3) -0.018(4) -0.001(3)
C5' 0.048(6) 0.029(5) 0.027(5) 0.006(4) -0.008(4) -0.008(4)
C5 0.041(6) 0.028(5) 0.023(4) -0.002(3) -0.010(4) -0.004(4)
C6' 0.022(4) 0.023(4) 0.026(4) 0.004(3) -0.006(3) 0.002(3)
C6 0.023(4) 0.025(4) 0.019(4) -0.001(3) -0.009(3) 0.001(3)
C7' 0.023(5) 0.033(4) 0.036(5) 0.008(4) -0.005(4) -0.013(4)
C7 0.017(4) 0.041(5) 0.033(4) 0.003(4) -0.007(3) -0.012(4)
C8' 0.043(7) 0.055(7) 0.037(5) 0.013(5) 0.016(5) -0.008(6)
C8 0.025(5) 0.046(6) 0.044(6) -0.008(5) -0.009(4) 0.005(4)
C9' 0.023(5) 0.039(6) 0.061(7) 0.014(5) -0.009(5) -0.008(4)
C9 0.035(6) 0.061(8) 0.032(5) -0.006(5) 0.007(4) -0.023(6)
C10 0.024(5) 0.027(4) 0.025(4) 0.004(3) -0.008(3) 0.001(3)
C10' 0.029(5) 0.034(5) 0.020(4) 0.007(4) 0.002(4) -0.008(4)
C11 0.060(7) 0.058(8) 0.027(6) 0.017(5) -0.013(5) -0.001(6)
C11' 0.074(8) 0.080(11) 0.040(7) -0.006(7) 0.022(7) -0.044(8)
C13 0.031(5) 0.028(4) 0.024(4) 0.000(3) -0.006(4) 0.005(4)
C13' 0.026(5) 0.032(4) 0.023(4) 0.008(3) -0.009(3) -0.001(3)
C12 0.050(7) 0.062(9) 0.047(8) 0.015(6) 0.006(6) -0.026(6)
C12' 0.106(10) 0.074(11) 0.053(9) 0.037(8) -0.038(9) -0.021(9)
C15 0.021(4) 0.025(4) 0.025(4) 0.003(3) -0.011(3) -0.005(3)
C15' 0.022(4) 0.017(3) 0.030(4) 0.004(3) -0.012(3) -0.002(3)
C14 0.018(3) 0.028(3) 0.020(2) 0.002(2) -0.011(2) -0.006(2)
C14' 0.018(3) 0.028(3) 0.020(2) 0.002(2) -0.011(2) -0.006(2)
C16 0.032(5) 0.021(4) 0.038(5) 0.007(3) -0.017(4) -0.004(3)
C16' 0.024(5) 0.017(4) 0.052(6) 0.005(4) -0.012(4) 0.003(3)
C17 0.041(6) 0.024(4) 0.044(5) 0.014(4) -0.016(4) -0.007(4)
C17' 0.025(5) 0.019(4) 0.070(6) 0.022(4) -0.016(4) -0.008(4)
C18 0.052(7) 0.028(4) 0.038(5) 0.013(4) -0.020(4) -0.012(4)
C18' 0.028(5) 0.043(5) 0.051(6) 0.029(4) -0.018(4) -0.012(4)
C19 0.042(6) 0.029(4) 0.023(4) 0.004(3) -0.014(4) -0.013(4)
C19' 0.023(5) 0.040(5) 0.033(4) 0.027(3) -0.012(4) -0.015(3)
C21 0.066(9) 0.040(5) 0.022(4) 0.002(4) 0.000(5) 0.002(5)
C21' 0.052(8) 0.080(7) 0.016(4) 0.017(5) -0.004(5) -0.008(6)
C20 0.067(8) 0.045(5) 0.021(4) 0.006(4) -0.018(5) 0.000(5)
C20' 0.046(7) 0.078(7) 0.030(5) 0.026(5) -0.010(5) -0.009(5)
C22 0.034(6) 0.033(5) 0.028(4) -0.005(3) -0.009(4) 0.006(4)
C22' 0.046(7) 0.050(6) 0.020(4) 0.008(4) -0.002(4) 0.002(5)
C23 0.022(4) 0.035(5) 0.024(4) 0.010(3) -0.003(3) -0.007(3)
C23' 0.019(4) 0.024(4) 0.017(4) -0.005(3) 0.001(3) -0.001(3)
C24 0.036(5) 0.037(5) 0.033(5) 0.004(4) -0.012(4) -0.003(4)
C24' 0.024(4) 0.021(4) 0.024(4) -0.006(3) 0.002(3) -0.005(3)
C25 0.042(5) 0.055(7) 0.027(5) 0.003(4) -0.016(4) -0.004(5)
C25' 0.026(5) 0.034(5) 0.035(5) -0.015(4) 0.005(4) -0.010(4)
C26 0.051(6) 0.083(9) 0.017(5) 0.010(5) -0.003(4) -0.004(6)
C26' 0.026(6) 0.070(7) 0.037(5) -0.020(5) -0.004(4) -0.013(5)
C27 0.031(6) 0.090(9) 0.032(6) 0.005(5) 0.007(4) -0.006(6)
C27' 0.034(6) 0.082(9) 0.036(6) -0.002(5) -0.013(5) -0.016(6)
C29 0.018(4) 0.016(4) 0.034(5) 0.000(3) -0.002(3) 0.000(3)
C29' 0.026(4) 0.020(4) 0.025(4) -0.005(3) -0.015(3) 0.003(3)
C28 0.022(5) 0.063(7) 0.034(5) 0.010(4) 0.003(4) -0.006(4)
C28' 0.026(5) 0.050(6) 0.027(5) 0.009(4) -0.010(4) -0.007(4)
C30 0.028(5) 0.021(4) 0.046(5) 0.000(4) -0.014(4) -0.001(4)
C30' 0.037(5) 0.025(5) 0.042(6) -0.011(4) -0.026(4) 0.003(4)
C31 0.035(6) 0.028(5) 0.062(7) -0.013(4) -0.022(5) -0.003(4)
C31' 0.057(6) 0.038(6) 0.049(7) -0.020(5) -0.030(5) 0.005(5)
C32 0.017(5) 0.031(5) 0.083(8) -0.018(5) -0.007(5) 0.000(4)
C32' 0.056(6) 0.044(6) 0.053(7) -0.031(6) -0.024(5) 0.016(5)
C33 0.029(6) 0.021(5) 0.087(8) -0.004(5) -0.003(5) -0.003(4)
C33' 0.039(6) 0.059(8) 0.055(7) -0.037(6) -0.007(5) 0.007(5)
C34 0.028(5) 0.023(5) 0.062(7) 0.005(4) 0.000(4) -0.002(4)
C34' 0.031(5) 0.039(6) 0.041(6) -0.019(4) -0.008(4) 0.006(4)
C35 0.027(5) 0.035(5) 0.031(4) -0.015(3) -0.009(3) -0.006(4)
C35' 0.106(10) 0.051(7) 0.073(6) -0.005(5) -0.038(6) -0.037(6)
C36 0.021(4) 0.031(4) 0.036(4) -0.011(3) -0.016(4) -0.002(3)
C36' 0.051(8) 0.073(8) 0.132(9) -0.004(7) -0.063(7) 0.000(6)
C37 0.015(4) 0.044(5) 0.036(4) -0.012(4) -0.009(3) -0.005(3)
C37' 0.021(5) 0.049(7) 0.161(9) -0.052(7) -0.011(7) 0.001(5)
C38 0.030(5) 0.046(5) 0.047(5) 0.011(4) -0.014(4) -0.013(4)
C38' 0.033(6) 0.126(9) 0.079(7) -0.035(6) 0.000(5) -0.053(6)
C39 0.044(7) 0.026(4) 0.067(6) 0.000(4) -0.026(5) -0.005(4)
C39' 0.033(6) 0.060(6) 0.089(7) 0.030(6) -0.031(5) -0.021(5)
C40 0.028(5) 0.036(5) 0.057(5) -0.023(4) -0.019(4) 0.000(4)
C40' 0.052(8) 0.030(5) 0.090(7) -0.024(5) 0.001(6) -0.016(5)
C41 0.051(9) 0.102(12) 0.052(6) 0.031(7) -0.019(6) -0.032(8)
C41' 0.103(7) 0.103(6) 0.099(6) -0.010(4) -0.015(4) -0.010(4)
C42 0.088(9) 0.077(9) 0.026(5) -0.007(5) -0.028(5) -0.033(7)
C42' 0.121(11) 0.116(9) 0.095(9) -0.004(7) -0.019(8) 0.006(8)
C43 0.078(8) 0.079(11) 0.065(10) -0.025(8) -0.042(8) 0.003(8)
C44A 0.117(10) 0.147(11) 0.106(7) -0.018(8) 0.002(7) -0.047(8)
C43' 0.129(11) 0.127(10) 0.116(10) -0.039(8) -0.031(8) -0.007(8)
C44 0.077(8) 0.120(9) 0.056(6) -0.013(7) -0.019(6) -0.014(7)
C45 0.031(6) 0.059(8) 0.060(6) 0.002(6) -0.002(5) -0.007(5)
C46 0.043(6) 0.087(11) 0.049(7) 0.012(7) -0.005(5) -0.006(6)
C47 0.038(6) 0.038(7) 0.091(8) 0.012(6) -0.011(6) -0.004(5)
C48 0.037(6) 0.037(7) 0.116(9) -0.026(7) -0.008(6) 0.012(5)
C49 0.050(6) 0.061(9) 0.092(10) -0.046(8) -0.003(6) -0.002(6)
C50 0.039(5) 0.036(6) 0.066(7) -0.007(5) -0.013(5) -0.011(5)
C51 0.077(6) 0.073(6) 0.091(5) -0.010(4) -0.010(4) -0.007(4)
C52 0.083(6) 0.083(6) 0.093(5) -0.006(4) -0.015(4) -0.007(4)
C53 0.067(8) 0.073(12) 0.145(13) 0.003(12) -0.009(7) -0.019(8)
C54 0.052(8) 0.055(10) 0.151(12) -0.014(11) -0.006(8) -0.022(7)
C55 0.072(8) 0.052(9) 0.158(13) -0.040(11) -0.026(9) -0.023(7)
C56 0.100(6) 0.093(7) 0.100(6) -0.018(5) -0.017(4) -0.011(5)

loop_
_atom_type_symbol
_atom_type_description
_atom_type_scat_dispersion_real
_atom_type_scat_dispersion_imag
_atom_type_scat_source
C C 0.0033 0.0016 'International Tables Vol C Tables 4.2.6.8 and 6.1.1.4'
H H 0.0000 0.0000 'International Tables Vol C Tables 4.2.6.8 and 6.1.1.4'
I I -0.4742 1.8119 'International Tables Vol C Tables 4.2.6.8 and 6.1.1.4'
N N 0.0061 0.0033 'International Tables Vol C Tables 4.2.6.8 and 6.1.1.4'
P P 0.1023 0.0942 'International Tables Vol C Tables 4.2.6.8 and 6.1.1.4'
Ru Ru -1.2594 0.8363 'International Tables Vol C Tables 4.2.6.8 and 6.1.1.4'
Sn Sn -0.6537 1.4246 'International Tables Vol C Tables 4.2.6.8 and 6.1.1.4'

loop_
_geom_angle_atom_site_label_1
_geom_angle_atom_site_label_2
_geom_angle_atom_site_label_3
_geom_angle
_geom_angle_site_symmetry_1
_geom_angle_site_symmetry_3
_geom_angle_publ_flag
C1 Sn1 C13 114.9(4) . . ?
C1 Sn1 N1 75.4(3) . . ?
C13 Sn1 N1 86.9(4) . . ?
C1 Sn1 Ru1 128.8(2) . . ?
C13 Sn1 Ru1 114.5(3) . . ?
N1 Sn1 Ru1 119.8(2) . . ?
C36 Ru1 C37 37.7(4) . . ?
C36 Ru1 C40 65.9(4) . . ?
C37 Ru1 C40 78.8(4) . . ?
C36 Ru1 C38 68.2(4) . . ?
C37 Ru1 C38 38.6(4) . . ?
C40 Ru1 C38 66.2(5) . . ?
C36 Ru1 C39 78.8(4) . . ?
C37 Ru1 C39 67.8(5) . . ?
C40 Ru1 C39 35.9(5) . . ?
C38 Ru1 C39 37.3(5) . . ?
C36 Ru1 C35 36.7(4) . . ?
C37 Ru1 C35 67.3(4) . . ?
C40 Ru1 C35 36.8(4) . . ?
C38 Ru1 C35 79.7(4) . . ?
C39 Ru1 C35 66.1(4) . . ?
C36 Ru1 Sn1 88.8(3) . . ?
C37 Ru1 Sn1 96.8(3) . . ?
C40 Ru1 Sn1 144.2(3) . . ?
C38 Ru1 Sn1 129.0(4) . . ?
C39 Ru1 Sn1 164.5(4) . . ?
C35 Ru1 Sn1 108.7(3) . . ?
C36 Ru1 I1 144.3(3) . . ?
C37 Ru1 I1 108.0(3) . . ?
C40 Ru1 I1 128.7(3) . . ?
C38 Ru1 I1 87.7(3) . . ?
C39 Ru1 I1 98.1(3) . . ?
C35 Ru1 I1 164.2(3) . . ?
Sn1 Ru1 I1 86.65(3) . . ?
C36 Ru1 I2 126.7(3) . . ?
C37 Ru1 I2 163.4(3) . . ?
C40 Ru1 I2 88.9(3) . . ?
C38 Ru1 I2 143.6(4) . . ?
C39 Ru1 I2 108.0(4) . . ?
C35 Ru1 I2 96.2(3) . . ?
Sn1 Ru1 I2 86.75(3) . . ?
I1 Ru1 I2 88.34(3) . . ?
C29 P1 C23 103.4(5) . . ?
C29 P1 C15 101.0(4) . . ?
C23 P1 C15 103.0(4) . . ?
C9 N1 C8 109.6(9) . . ?
C9 N1 C7 108.6(9) . . ?
C8 N1 C7 109.3(8) . . ?
C9 N1 Sn1 120.6(7) . . ?
C8 N1 Sn1 109.3(6) . . ?
C7 N1 Sn1 98.7(5) . . ?
C2' C1' C6' 119.7(9) . . ?
C2' C1' Sn2 113.2(7) . . ?
C6' C1' Sn2 127.0(7) . . ?
C6 C1 C2 119.0(9) . . ?
C6 C1 Sn1 127.2(7) . . ?
C2 C1 Sn1 113.7(7) . . ?
C38' Ru2 C37' 39.0(6) . . ?
C38' Ru2 C36' 67.8(7) . . ?
C37' Ru2 C36' 35.8(7) . . ?
C38' Ru2 C40' 67.7(6) . . ?
C37' Ru2 C40' 76.6(5) . . ?
C36' Ru2 C40' 63.2(7) . . ?
C38' Ru2 C39' 40.9(6) . . ?
C37' Ru2 C39' 69.6(5) . . ?
C36' Ru2 C39' 78.5(6) . . ?
C40' Ru2 C39' 35.4(5) . . ?
C38' Ru2 C35' 79.1(6) . . ?
C37' Ru2 C35' 62.4(7) . . ?
C36' Ru2 C35' 32.5(7) . . ?
C40' Ru2 C35' 37.1(6) . . ?
C39' Ru2 C35' 66.3(6) . . ?
C38' Ru2 Sn2 112.3(5) . . ?
C37' Ru2 Sn2 89.4(4) . . ?
C36' Ru2 Sn2 94.3(5) . . ?
C40' Ru2 Sn2 156.3(5) . . ?
C39' Ru2 Sn2 153.1(4) . . ?
C35' Ru2 Sn2 119.3(5) . . ?
C38' Ru2 I4 94.8(4) . . ?
C37' Ru2 I4 126.1(5) . . ?
C36' Ru2 I4 161.7(6) . . ?
C40' Ru2 I4 116.7(5) . . ?
C39' Ru2 I4 92.1(4) . . ?
C35' Ru2 I4 153.5(5) . . ?
Sn2 Ru2 I4 86.96(3) . . ?
C38' Ru2 I3 158.8(5) . . ?
C37' Ru2 I3 144.9(5) . . ?
C36' Ru2 I3 109.5(6) . . ?
C40' Ru2 I3 92.0(4) . . ?
C39' Ru2 I3 118.2(4) . . ?
C35' Ru2 I3 88.4(5) . . ?
Sn2 Ru2 I3 88.73(3) . . ?
I4 Ru2 I3 88.80(3) . . ?
C1' Sn2 C13' 114.5(4) . . ?
C1' Sn2 N3 75.4(3) . . ?
C13' Sn2 N3 87.4(3) . . ?
C1' Sn2 Ru2 131.2(2) . . ?
C13' Sn2 Ru2 112.7(3) . . ?
N3 Sn2 Ru2 119.1(2) . . ?
C29' P2 C15' 102.2(4) . . ?
C29' P2 C23' 103.6(4) . . ?
C15' P2 C23' 100.0(4) . . ?
C12 N2 C10 110.7(10) . . ?
C12 N2 C11 110.6(10) . . ?
C10 N2 C11 110.9(9) . . ?
C1' C2' C3' 120.4(10) . . ?
C1' C2' C7' 119.0(9) . . ?
C3' C2' C7' 120.6(9) . . ?
C3 C2 C1 121.6(10) . . ?
C3 C2 C7 119.6(9) . . ?
C1 C2 C7 118.8(9) . . ?
C8' N3 C9' 109.2(9) . . ?
C8' N3 C7' 108.0(9) . . ?
C9' N3 C7' 109.7(9) . . ?
C8' N3 Sn2 120.6(8) . . ?
C9' N3 Sn2 109.1(6) . . ?
C7' N3 Sn2 99.5(6) . . ?
C4' C3' C2' 120.8(10) . . ?
C4' C3' H3' 119.6 . . ?
C2' C3' H3' 119.6 . . ?
C2 C3 C4 120.4(10) . . ?
C2 C3 H3 119.8 . . ?
C4 C3 H3 119.8 . . ?
C11' N4 C10' 112.7(10) . . ?
C11' N4 C12' 109.8(12) . . ?
C10' N4 C12' 110.2(11) . . ?
C3' C4' C5' 119.7(10) . . ?
C3' C4' H4' 120.1 . . ?
C5' C4' H4' 120.1 . . ?
C3 C4 C5 118.2(9) . . ?
C3 C4 H4 120.9 . . ?
C5 C4 H4 120.9 . . ?
C4' C5' C6' 120.3(10) . . ?
C4' C5' H5' 119.8 . . ?
C6' C5' H5' 119.8 . . ?
C6 C5 C4 122.7(10) . . ?
C6 C5 H5 118.7 . . ?
C4 C5 H5 118.7 . . ?
C5' C6' C1' 119.0(9) . . ?
C5' C6' C10' 119.5(9) . . ?
C1' C6' C10' 121.5(9) . . ?
C5 C6 C1 118.2(9) . . ?
C5 C6 C10 120.7(9) . . ?
C1 C6 C10 121.0(8) . . ?
N3 C7' C2' 109.3(8) . . ?
N3 C7' H7'A 109.8 . . ?
C2' C7' H7'A 109.8 . . ?
N3 C7' H7'B 109.8 . . ?
C2' C7' H7'B 109.8 . . ?
H7'A C7' H7'B 108.3 . . ?
C2 C7 N1 109.6(8) . . ?
C2 C7 H7A 109.8 . . ?
N1 C7 H7A 109.8 . . ?
C2 C7 H7B 109.8 . . ?
N1 C7 H7B 109.8 . . ?
H7A C7 H7B 108.2 . . ?
N3 C8' H8'A 109.5 . . ?
N3 C8' H8'B 109.5 . . ?
H8'A C8' H8'B 109.5 . . ?
N3 C8' H8'C 109.5 . . ?
H8'A C8' H8'C 109.5 . . ?
H8'B C8' H8'C 109.5 . . ?
N1 C8 H8A 109.5 . . ?
N1 C8 H8B 109.5 . . ?
H8A C8 H8B 109.5 . . ?
N1 C8 H8C 109.5 . . ?
H8A C8 H8C 109.5 . . ?
H8B C8 H8C 109.5 . . ?
N3 C9' H9'A 109.5 . . ?
N3 C9' H9'B 109.5 . . ?
H9'A C9' H9'B 109.5 . . ?
N3 C9' H9'C 109.5 . . ?
H9'A C9' H9'C 109.5 . . ?
H9'B C9' H9'C 109.5 . . ?
N1 C9 H9A 109.5 . . ?
N1 C9 H9B 109.5 . . ?
H9A C9 H9B 109.5 . . ?
N1 C9 H9C 109.5 . . ?
H9A C9 H9C 109.5 . . ?
H9B C9 H9C 109.5 . . ?
N2 C10 C6 114.4(8) . . ?
N2 C10 H10A 108.7 . . ?
C6 C10 H10A 108.7 . . ?
N2 C10 H10B 108.7 . . ?
C6 C10 H10B 108.7 . . ?
H10A C10 H10B 107.6 . . ?
N4 C10' C6' 114.8(9) . . ?
N4 C10' H10C 108.6 . . ?
C6' C10' H10C 108.6 . . ?
N4 C10' H10D 108.6 . . ?
C6' C10' H10D 108.6 . . ?
H10C C10' H10D 107.5 . . ?
N2 C11 H11A 109.5 . . ?
N2 C11 H11B 109.5 . . ?
H11A C11 H11B 109.5 . . ?
N2 C11 H11C 109.5 . . ?
H11A C11 H11C 109.5 . . ?
H11B C11 H11C 109.5 . . ?
N4 C11' H11D 109.5 . . ?
N4 C11' H11E 109.5 . . ?
H11D C11' H11E 109.5 . . ?
N4 C11' H11F 109.5 . . ?
H11D C11' H11F 109.5 . . ?
H11E C11' H11F 109.5 . . ?
C22 C13 C14 117.0(9) . . ?
C22 C13 Sn1 112.5(7) . . ?
C14 C13 Sn1 129.6(7) . . ?
C22' C13' C14' 118.3(9) . . ?
C22' C13' Sn2 111.7(8) . . ?
C14' C13' Sn2 129.0(7) . . ?
N2 C12 H12A 109.5 . . ?
N2 C12 H12B 109.5 . . ?
H12A C12 H12B 109.5 . . ?
N2 C12 H12C 109.5 . . ?
H12A C12 H12C 109.5 . . ?
H12B C12 H12C 109.5 . . ?
N4 C12' H12D 109.5 . . ?
N4 C12' H12E 109.5 . . ?
H12D C12' H12E 109.5 . . ?
N4 C12' H12F 109.5 . . ?
H12D C12' H12F 109.5 . . ?
H12E C12' H12F 109.5 . . ?
C16 C15 C14 119.3(9) . . ?
C16 C15 P1 122.1(8) . . ?
C14 C15 P1 117.4(7) . . ?
C16' C15' C14' 119.4(9) . . ?
C16' C15' P2 123.0(8) . . ?
C14' C15' P2 116.6(7) . . ?
C19 C14 C15 118.4(9) . . ?
C19 C14 C13 120.4(9) . . ?
C15 C14 C13 121.1(8) . . ?
C15' C14' C19' 118.8(9) . . ?
C15' C14' C13' 123.4(8) . . ?
C19' C14' C13' 117.7(9) . . ?
C15 C16 C17 121.0(11) . . ?
C15 C16 H16 119.5 . . ?
C17 C16 H16 119.5 . . ?
C15' C16' C17' 121.7(11) . . ?
C15' C16' H16' 119.2 . . ?
C17' C16' H16' 119.2 . . ?
C18 C17 C16 119.1(10) . . ?
C18 C17 H17 120.4 . . ?
C16 C17 H17 120.4 . . ?
C18' C17' C16' 119.0(10) . . ?
C18' C17' H17' 120.5 . . ?
C16' C17' H17' 120.5 . . ?
C17 C18 C19 121.2(10) . . ?
C17 C18 H18 119.4 . . ?
C19 C18 H18 119.4 . . ?
C17' C18' C19' 122.3(10) . . ?
C17' C18' H18' 118.9 . . ?
C19' C18' H18' 118.9 . . ?
C14 C19 C18 120.0(10) . . ?
C14 C19 C20 119.2(10) . . ?
C18 C19 C20 120.8(10) . . ?
C18' C19' C20' 122.0(10) . . ?
C18' C19' C14' 117.7(11) . . ?
C20' C19' C14' 120.3(10) . . ?
C20 C21 C22 119.8(11) . . ?
C20 C21 H21 120.1 . . ?
C22 C21 H21 120.1 . . ?
C20' C21' C22' 119.7(13) . . ?
C20' C21' H21' 120.1 . . ?
C22' C21' H21' 120.1 . . ?
C21 C20 C19 119.8(10) . . ?
C21 C20 H20 120.1 . . ?
C19 C20 H20 120.1 . . ?
C21' C20' C19' 120.1(10) . . ?
C21' C20' H20' 119.9 . . ?
C19' C20' H20' 119.9 . . ?
C13 C22 C21 122.8(10) . . ?
C13 C22 H22 118.6 . . ?
C21 C22 H22 118.6 . . ?
C13' C22' C21' 123.3(12) . . ?
C13' C22' H22' 118.4 . . ?
C21' C22' H22' 118.4 . . ?
C24 C23 C28 118.3(11) . . ?
C24 C23 P1 118.0(8) . . ?
C28 C23 P1 123.7(9) . . ?
C28' C23' C24' 119.4(9) . . ?
C28' C23' P2 124.3(7) . . ?
C24' C23' P2 116.2(7) . . ?
C25 C24 C23 120.7(11) . . ?
C25 C24 H24 119.6 . . ?
C23 C24 H24 119.6 . . ?
C25' C24' C23' 120.6(10) . . ?
C25' C24' H24' 119.7 . . ?
C23' C24' H24' 119.7 . . ?
C24 C25 C26 120.7(12) . . ?
C24 C25 H25 119.6 . . ?
C26 C25 H25 119.6 . . ?
C24' C25' C26' 118.9(10) . . ?
C24' C25' H25' 120.5 . . ?
C26' C25' H25' 120.5 . . ?
C27 C26 C25 118.4(13) . . ?
C27 C26 H26 120.8 . . ?
C25 C26 H26 120.8 . . ?
C27' C26' C25' 120.5(11) . . ?
C27' C26' H26' 119.8 . . ?
C25' C26' H26' 119.8 . . ?
C28 C27 C26 121.2(12) . . ?
C28 C27 H27 119.4 . . ?
C26 C27 H27 119.4 . . ?
C26' C27' C28' 120.6(12) . . ?
C26' C27' H27' 119.7 . . ?
C28' C27' H27' 119.7 . . ?
C34 C29 C30 118.1(10) . . ?
C34 C29 P1 117.5(8) . . ?
C30 C29 P1 124.1(7) . . ?
C34' C29' C30' 118.1(9) . . ?
C34' C29' P2 123.5(7) . . ?
C30' C29' P2 118.3(8) . . ?
C27 C28 C23 120.6(12) . . ?
C27 C28 H28 119.7 . . ?
C23 C28 H28 119.7 . . ?
C23' C28' C27' 120.0(11) . . ?
C23' C28' H28' 120.0 . . ?
C27' C28' H28' 120.0 . . ?
C29 C30 C31 119.8(10) . . ?
C29 C30 H30 120.1 . . ?
C31 C30 H30 120.1 . . ?
C31' C30' C29' 120.2(11) . . ?
C31' C30' H30' 119.9 . . ?
C29' C30' H30' 119.9 . . ?
C32 C31 C30 120.0(12) . . ?
C32 C31 H31 120.0 . . ?
C30 C31 H31 120.0 . . ?
C32' C31' C30' 119.8(11) . . ?
C32' C31' H31' 120.1 . . ?
C30' C31' H31' 120.1 . . ?
C31 C32 C33 121.5(11) . . ?
C31 C32 H32 119.2 . . ?
C33 C32 H32 119.2 . . ?
C33' C32' C31' 120.5(11) . . ?
C33' C32' H32' 119.8 . . ?
C31' C32' H32' 119.8 . . ?
C32 C33 C34 118.2(11) . . ?
C32 C33 H33 120.9 . . ?
C34 C33 H33 120.9 . . ?
C32' C33' C34' 120.6(12) . . ?
C32' C33' H33' 119.7 . . ?
C34' C33' H33' 119.7 . . ?
C33 C34 C29 122.3(12) . . ?
C33 C34 H34 118.8 . . ?
C29 C34 H34 118.8 . . ?
C33' C34' C29' 120.8(11) . . ?
C33' C34' H34' 119.6 . . ?
C29' C34' H34' 119.6 . . ?
C36 C35 C40 117.3(10) . . ?
C36 C35 C42 117.8(11) . . ?
C40 C35 C42 124.6(11) . . ?
C36 C35 Ru1 68.7(5) . . ?
C40 C35 Ru1 70.8(6) . . ?
C42 C35 Ru1 136.9(8) . . ?
C36' C35' C40' 119.9(19) . . ?
C36' C35' C41' 134.9(19) . . ?
C40' C35' C41' 105.2(16) . . ?
C36' C35' Ru2 71.2(10) . . ?
C40' C35' Ru2 70.3(9) . . ?
C41' C35' Ru2 127.0(13) . . ?
C35 C36 C37 122.9(10) . . ?
C35 C36 Ru1 74.7(6) . . ?
C37 C36 Ru1 72.0(6) . . ?
C35 C36 H36 118.2 . . ?
C37 C36 H36 118.2 . . ?
Ru1 C36 H36 118.2 . . ?
C35' C36' C37' 125.0(19) . . ?
C35' C36' Ru2 76.2(11) . . ?
C37' C36' Ru2 71.7(10) . . ?
C35' C36' H36' 117.5 . . ?
C37' C36' H36' 117.5 . . ?
Ru2 C36' H36' 126.6 . . ?
C36 C37 C38 118.8(10) . . ?
C36 C37 Ru1 70.4(6) . . ?
C38 C37 Ru1 72.1(6) . . ?
C36 C37 H37 120.2 . . ?
C38 C37 H37 120.2 . . ?
Ru1 C37 H37 120.2 . . ?
C36' C37' C38' 121.0(14) . . ?
C36' C37' Ru2 72.5(9) . . ?
C38' C37' Ru2 70.1(8) . . ?
C36' C37' H37' 118.8 . . ?
C38' C37' H37' 118.8 . . ?
Ru2 C37' H37' 118.8 . . ?
C39 C38 C37 117.4(11) . . ?
C39 C38 C41 120.8(13) . . ?
C37 C38 C41 121.8(13) . . ?
C39 C38 Ru1 71.4(7) . . ?
C37 C38 Ru1 69.3(6) . . ?
C41 C38 Ru1 132.8(9) . . ?
C37' C38' C44A 126.0(16) . . ?
C37' C38' C39' 114.9(10) . . ?
C44A C38' C39' 118.9(15) . . ?
C37' C38' Ru2 70.9(8) . . ?
C44A C38' Ru2 130.0(12) . . ?
C39' C38' Ru2 72.0(7) . . ?
C40 C39 C38 120.9(11) . . ?
C40 C39 Ru1 71.9(7) . . ?
C38 C39 Ru1 71.3(6) . . ?
C40 C39 H39 119.0 . . ?
C38 C39 H39 119.0 . . ?
Ru1 C39 H39 119.0 . . ?
C40' C39' C38' 114.9(13) . . ?
C40' C39' Ru2 71.4(7) . . ?
C38' C39' Ru2 67.1(7) . . ?
C40' C39' H39' 122.1 . . ?
C38' C39' H39' 122.1 . . ?
Ru2 C39' H39' 122.1 . . ?
C39 C40 C35 122.8(11) . . ?
C39 C40 Ru1 72.3(6) . . ?
C35 C40 Ru1 72.4(6) . . ?
C39 C40 H40 118.0 . . ?
C35 C40 H40 118.0 . . ?
Ru1 C40 H40 118.0 . . ?
C39' C40' C35' 124.2(15) . . ?
C39' C40' Ru2 73.2(8) . . ?
C35' C40' Ru2 72.6(8) . . ?
C39' C40' H40' 117.3 . . ?
C35' C40' H40' 117.3 . . ?
Ru2 C40' H40' 117.3 . . ?
C38 C41 H41A 109.5 . . ?
C38 C41 H41B 109.5 . . ?
H41A C41 H41B 109.5 . . ?
C38 C41 H41C 109.5 . . ?
H41A C41 H41C 109.5 . . ?
H41B C41 H41C 109.5 . . ?
C42' C41' C43' 107(2) . . ?
C42' C41' C35' 108.3(18) . . ?
C43' C41' C35' 105.4(17) . . ?
C42' C41' H41' 112.1 . . ?
C43' C41' H41' 112.1 . . ?
C35' C41' H41' 112.1 . . ?
C44 C42 C35 115.6(14) . . ?
C44 C42 C43 107.0(12) . . ?
C35 C42 C43 106.3(12) . . ?
C44 C42 H42 109.3 . . ?
C35 C42 H42 109.3 . . ?
C43 C42 H42 109.3 . . ?
C41' C42' H42A 109.5 . . ?
C41' C42' H42B 109.5 . . ?
H42A C42' H42B 109.5 . . ?
C41' C42' H42C 109.5 . . ?
H42A C42' H42C 109.5 . . ?
H42B C42' H42C 109.5 . . ?
C42 C43 H43A 109.5 . . ?
C42 C43 H43B 109.5 . . ?
H43A C43 H43B 109.5 . . ?
C42 C43 H43C 109.5 . . ?
H43A C43 H43C 109.5 . . ?
H43B C43 H43C 109.5 . . ?
C38' C44A H44A 109.5 . . ?
C38' C44A H44B 109.5 . . ?
H44A C44A H44B 109.5 . . ?
C38' C44A H44C 109.5 . . ?
H44A C44A H44C 109.5 . . ?
H44B C44A H44C 109.5 . . ?
C41' C43' H43D 109.5 . . ?
C41' C43' H43E 109.5 . . ?
H43D C43' H43E 109.5 . . ?
C41' C43' H43F 109.5 . . ?
H43D C43' H43F 109.5 . . ?
H43E C43' H43F 109.5 . . ?
C42 C44 H44D 109.5 . . ?
C42 C44 H44E 109.5 . . ?
H44D C44 H44E 109.5 . . ?
C42 C44 H44F 109.5 . . ?
H44D C44 H44F 109.5 . . ?
H44E C44 H44F 109.5 . . ?
C46 C45 C50 122.4(14) . . ?
C46 C45 H45 118.8 . . ?
C50 C45 H45 118.8 . . ?
C45 C46 C47 118.8(15) . . ?
C45 C46 H46 120.6 . . ?
C47 C46 H46 120.6 . . ?
C46 C47 C48 120.3(15) . . ?
C46 C47 H47 119.9 . . ?
C48 C47 H47 119.9 . . ?
C47 C48 C49 119.3(13) . . ?
C47 C48 H48 120.4 . . ?
C49 C48 H48 120.4 . . ?
C50 C49 C48 120.8(16) . . ?
C50 C49 H49 119.6 . . ?
C48 C49 H49 119.6 . . ?
C45 C50 C49 118.3(14) . . ?
C45 C50 H50 120.9 . . ?
C49 C50 H50 120.9 . . ?
C52 C51 C56 123(2) . . ?
C52 C51 H51 118.3 . . ?
C56 C51 H51 118.3 . . ?
C51 C52 C53 124(2) . . ?
C51 C52 H52 117.8 . . ?
C53 C52 H52 117.8 . . ?
C52 C53 C54 117(2) . . ?
C52 C53 H53 121.5 . . ?
C54 C53 H53 121.5 . . ?
C55 C54 C53 125(2) . . ?
C55 C54 H54 117.7 . . ?
C53 C54 H54 117.7 . . ?
C54 C55 C56 118(2) . . ?
C54 C55 H55 121.0 . . ?
C56 C55 H55 121.0 . . ?
C55 C56 C51 112(2) . . ?
C55 C56 H56 123.8 . . ?
C51 C56 H56 123.8 . . ?

loop_
_geom_bond_atom_site_label_1
_geom_bond_atom_site_label_2
_geom_bond_distance
_geom_bond_site_symmetry_2
_geom_bond_publ_flag
Sn1 C1 2.172(9) . ?
Sn1 C13 2.209(10) . ?
Sn1 N1 2.454(8) . ?
Sn1 Ru1 2.6120(10) . ?
I1 Ru1 2.7265(10) . ?
Ru1 C36 2.170(10) . ?
Ru1 C37 2.191(10) . ?
Ru1 C40 2.226(10) . ?
Ru1 C38 2.229(11) . ?
Ru1 C39 2.231(11) . ?
Ru1 C35 2.247(10) . ?
Ru1 I2 2.7355(11) . ?
P1 C29 1.821(10) . ?
P1 C23 1.825(11) . ?
P1 C15 1.827(9) . ?
N1 C9 1.469(13) . ?
N1 C8 1.501(14) . ?
N1 C7 1.517(14) . ?
C1' C2' 1.380(13) . ?
C1' C6' 1.408(13) . ?
C1' Sn2 2.181(9) . ?
C1 C6 1.398(13) . ?
C1 C2 1.404(13) . ?
Ru2 C38' 2.137(12) . ?
Ru2 C37' 2.148(13) . ?
Ru2 C36' 2.157(15) . ?
Ru2 C40' 2.184(12) . ?
Ru2 C39' 2.206(13) . ?
Ru2 C35' 2.213(15) . ?
Ru2 Sn2 2.6135(10) . ?
Ru2 I4 2.7208(10) . ?
Ru2 I3 2.7261(11) . ?
Sn2 C13' 2.202(9) . ?
Sn2 N3 2.418(9) . ?
P2 C29' 1.820(9) . ?
P2 C15' 1.828(9) . ?
P2 C23' 1.837(10) . ?
N2 C12 1.453(15) . ?
N2 C10 1.455(13) . ?
N2 C11 1.478(16) . ?
C2' C3' 1.381(14) . ?
C2' C7' 1.513(14) . ?
C2 C3 1.367(15) . ?
C2 C7 1.500(14) . ?
N3 C8' 1.473(14) . ?
N3 C9' 1.491(14) . ?
N3 C7' 1.504(14) . ?
C3' C4' 1.372(16) . ?
C3' H3' 0.9500 . ?
C3 C4 1.381(15) . ?
C3 H3 0.9500 . ?
N4 C11' 1.451(16) . ?
N4 C10' 1.452(13) . ?
N4 C12' 1.463(19) . ?
C4' C5' 1.389(15) . ?
C4' H4' 0.9500 . ?
C4 C5 1.396(14) . ?
C4 H4 0.9500 . ?
C5' C6' 1.401(14) . ?
C5' H5' 0.9500 . ?
C5 C6 1.386(13) . ?
C5 H5 0.9500 . ?
C6' C10' 1.497(13) . ?
C6 C10 1.503(13) . ?
C7' H7'A 0.9900 . ?
C7' H7'B 0.9900 . ?
C7 H7A 0.9900 . ?
C7 H7B 0.9900 . ?
C8' H8'A 0.9800 . ?
C8' H8'B 0.9800 . ?
C8' H8'C 0.9800 . ?
C8 H8A 0.9800 . ?
C8 H8B 0.9800 . ?
C8 H8C 0.9800 . ?
C9' H9'A 0.9800 . ?
C9' H9'B 0.9800 . ?
C9' H9'C 0.9800 . ?
C9 H9A 0.9800 . ?
C9 H9B 0.9800 . ?
C9 H9C 0.9800 . ?
C10 H10A 0.9900 . ?
C10 H10B 0.9900 . ?
C10' H10C 0.9900 . ?
C10' H10D 0.9900 . ?
C11 H11A 0.9800 . ?
C11 H11B 0.9800 . ?
C11 H11C 0.9800 . ?
C11' H11D 0.9800 . ?
C11' H11E 0.9800 . ?
C11' H11F 0.9800 . ?
C13 C22 1.382(14) . ?
C13 C14 1.450(13) . ?
C13' C22' 1.365(15) . ?
C13' C14' 1.437(14) . ?
C12 H12A 0.9800 . ?
C12 H12B 0.9800 . ?
C12 H12C 0.9800 . ?
C12' H12D 0.9800 . ?
C12' H12E 0.9800 . ?
C12' H12F 0.9800 . ?
C15 C16 1.377(13) . ?
C15 C14 1.423(14) . ?
C15' C16' 1.369(12) . ?
C15' C14' 1.417(14) . ?
C14 C19 1.397(13) . ?
C14' C19' 1.434(12) . ?
C16 C17 1.412(14) . ?
C16 H16 0.9500 . ?
C16' C17' 1.405(15) . ?
C16' H16' 0.9500 . ?
C17 C18 1.354(17) . ?
C17 H17 0.9500 . ?
C17' C18' 1.352(18) . ?
C17' H17' 0.9500 . ?
C18 C19 1.400(15) . ?
C18 H18 0.9500 . ?
C18' C19' 1.413(16) . ?
C18' H18' 0.9500 . ?
C19 C20 1.428(16) . ?
C19' C20' 1.419(19) . ?
C21 C20 1.381(17) . ?
C21 C22 1.390(15) . ?
C21 H21 0.9500 . ?
C21' C20' 1.35(2) . ?
C21' C22' 1.404(15) . ?
C21' H21' 0.9500 . ?
C20 H20 0.9500 . ?
C20' H20' 0.9500 . ?
C22 H22 0.9500 . ?
C22' H22' 0.9500 . ?
C23 C24 1.387(15) . ?
C23 C28 1.396(14) . ?
C23' C28' 1.378(13) . ?
C23' C24' 1.398(12) . ?
C24 C25 1.379(17) . ?
C24 H24 0.9500 . ?
C24' C25' 1.390(14) . ?
C24' H24' 0.9500 . ?
C25 C26 1.388(18) . ?
C25 H25 0.9500 . ?
C25' C26' 1.394(17) . ?
C25' H25' 0.9500 . ?
C26 C27 1.38(2) . ?
C26 H26 0.9500 . ?
C26' C27' 1.368(18) . ?
C26' H26' 0.9500 . ?
C27 C28 1.370(19) . ?
C27 H27 0.9500 . ?
C27' C28' 1.392(16) . ?
C27' H27' 0.9500 . ?
C29 C34 1.395(14) . ?
C29 C30 1.395(14) . ?
C29' C34' 1.399(15) . ?
C29' C30' 1.403(13) . ?
C28 H28 0.9500 . ?
C28' H28' 0.9500 . ?
C30 C31 1.409(15) . ?
C30 H30 0.9500 . ?
C30' C31' 1.396(15) . ?
C30' H30' 0.9500 . ?
C31 C32 1.367(17) . ?
C31 H31 0.9500 . ?
C31' C32' 1.375(19) . ?
C31' H31' 0.9500 . ?
C32 C33 1.38(2) . ?
C32 H32 0.9500 . ?
C32' C33' 1.370(17) . ?
C32' H32' 0.9500 . ?
C33 C34 1.386(17) . ?
C33 H33 0.9500 . ?
C33' C34' 1.371(15) . ?
C33' H33' 0.9500 . ?
C34 H34 0.9500 . ?
C34' H34' 0.9500 . ?
C35 C36 1.392(14) . ?
C35 C40 1.410(16) . ?
C35 C42 1.517(16) . ?
C35' C36' 1.23(3) . ?
C35' C40' 1.40(2) . ?
C35' C41' 1.70(3) . ?
C36 C37 1.408(15) . ?
C36 H36 1.0000 . ?
C36' C37' 1.32(2) . ?
C36' H36' 0.9500 . ?
C37 C38 1.460(16) . ?
C37 H37 1.0000 . ?
C37' C38' 1.43(2) . ?
C37' H37' 1.0000 . ?
C38 C39 1.425(19) . ?
C38 C41 1.475(18) . ?
C38' C44A 1.476(9) . ?
C38' C39' 1.52(2) . ?
C39 C40 1.372(18) . ?
C39 H39 1.0000 . ?
C39' C40' 1.34(2) . ?
C39' H39' 1.0000 . ?
C40 H40 1.0000 . ?
C40' H40' 1.0000 . ?
C41 H41A 0.9800 . ?
C41 H41B 0.9800 . ?
C41 H41C 0.9800 . ?
C41' C42' 1.476(10) . ?
C41' C43' 1.483(10) . ?
C41' H41' 1.0000 . ?
C42 C44 1.48(2) . ?
C42 C43 1.55(2) . ?
C42 H42 1.0000 . ?
C42' H42A 0.9800 . ?
C42' H42B 0.9800 . ?
C42' H42C 0.9800 . ?
C43 H43A 0.9800 . ?
C43 H43B 0.9800 . ?
C43 H43C 0.9800 . ?
C44A H44A 0.9800 . ?
C44A H44B 0.9800 . ?
C44A H44C 0.9800 . ?
C43' H43D 0.9800 . ?
C43' H43E 0.9800 . ?
C43' H43F 0.9800 . ?
C44 H44D 0.9800 . ?
C44 H44E 0.9800 . ?
C44 H44F 0.9800 . ?
C45 C46 1.38(2) . ?
C45 C50 1.375(19) . ?
C45 H45 0.9500 . ?
C46 C47 1.38(2) . ?
C46 H46 0.9500 . ?
C47 C48 1.39(2) . ?
C47 H47 0.9500 . ?
C48 C49 1.39(2) . ?
C48 H48 0.9500 . ?
C49 C50 1.379(19) . ?
C49 H49 0.9500 . ?
C50 H50 0.9500 . ?
C51 C52 1.24(3) . ?
C51 C56 1.48(3) . ?
C51 H51 0.9500 . ?
C52 C53 1.32(3) . ?
C52 H52 0.9500 . ?
C53 C54 1.39(3) . ?
C53 H53 0.9500 . ?
C54 C55 1.32(3) . ?
C54 H54 0.9500 . ?
C55 C56 1.47(3) . ?
C55 H55 0.9500 . ?
C56 H56 0.9500 . ?
